data_4082483
loop_
_publ_author_name
'Ghalib, Mohammed'
'Jones, Peter G.'
'Lysenko, Sergej'
'Heinicke, Joachim W.'

_publ_section_title
;
 Enantiomerically Pure N Chirally Substituted 1,3-Benzazaphospholes:
 Synthesis, Reactivity towardtBuLi, and Conversion to Functionalized
 Benzazaphospholes and Catalytically Useful Dihydrobenzazaphospholes
;
_journal_issue 3
_journal_name_full Organometallics
_journal_page_first 804
_journal_paper_doi 10.1021/om401184n
_journal_volume 33
_journal_year 2014
_chemical_absolute_configuration ad
_chemical_formula_sum 'C16 H16 N O P'
_chemical_formula_weight 269.27
_chemical_name_systematic
;
 ?
;
_space_group_IT_number 4
_symmetry_cell_setting monoclinic
_symmetry_space_group_name_Hall 'P 2yb'
_symmetry_space_group_name_H-M 'P 1 21 1'
_atom_sites_solution_hydrogens geom
_atom_sites_solution_primary direct
_atom_sites_solution_secondary difmap
_audit_creation_method SHELXL-97
_cell_angle_alpha 90.00
_cell_angle_beta 94.838(5)
_cell_angle_gamma 90.00
_cell_formula_units_Z 2
_cell_length_a 7.7100(3)
_cell_length_b 8.0080(4)
_cell_length_c 11.3519(4)
_cell_measurement_reflns_used 9539
_cell_measurement_temperature 100(2)
_cell_measurement_theta_max 30.7920
_cell_measurement_theta_min 2.5383
_cell_volume 698.39(5)
_computing_cell_refinement
;
CrysAlisPro, Oxford Diffraction Ltd.,
Version 1.171.33.55 (release 05-01-2010 CrysAlis171 .NET)
(compiled Jan  5 2010,16:28:46)
;
_computing_data_collection
;
CrysAlisPro, Oxford Diffraction Ltd.,
Version 1.171.33.55 (release 05-01-2010 CrysAlis171 .NET)
(compiled Jan  5 2010,16:28:46)
;
_computing_data_reduction
;
CrysAlisPro, Oxford Diffraction Ltd.,
Version 1.171.33.55 (release 05-01-2010 CrysAlis171 .NET)
(compiled Jan  5 2010,16:28:46)
;
_computing_molecular_graphics 'Siemens XP'
_computing_publication_material SHELXL-97
_computing_structure_refinement 'SHELXL-97 (Sheldrick, 1997)'
_computing_structure_solution 'SHELXS-97 (Sheldrick, 1990)'
_diffrn_ambient_temperature 100(2)
_diffrn_detector_area_resol_mean 16.1419
_diffrn_measured_fraction_theta_full 0.995
_diffrn_measured_fraction_theta_max 0.995
_diffrn_measurement_device_type 'Oxford Diffraction Xcalibur, Eos'
_diffrn_measurement_method \w-scan
_diffrn_radiation_monochromator graphite
_diffrn_radiation_source 'Enhance (Mo) X-ray Source'
_diffrn_radiation_type MoK\a
_diffrn_radiation_wavelength 0.71073
_diffrn_reflns_av_R_equivalents 0.0456
_diffrn_reflns_av_sigmaI/netI 0.0529
_diffrn_reflns_limit_h_max 10
_diffrn_reflns_limit_h_min -10
_diffrn_reflns_limit_k_max 11
_diffrn_reflns_limit_k_min -11
_diffrn_reflns_limit_l_max 15
_diffrn_reflns_limit_l_min -15
_diffrn_reflns_number 29665
_diffrn_reflns_theta_full 30.03
_diffrn_reflns_theta_max 30.03
_diffrn_reflns_theta_min 2.65
_exptl_absorpt_coefficient_mu 0.188
_exptl_absorpt_correction_T_max 1.00000
_exptl_absorpt_correction_T_min 0.94141
_exptl_absorpt_correction_type multi-scan
_exptl_absorpt_process_details
;
CrysAlisPro, Oxford Diffraction Ltd.,
Version 1.171.33.55 (release 05-01-2010 CrysAlis171 .NET)
(compiled Jan  5 2010,16:28:46)
;
_exptl_crystal_colour colourless
_exptl_crystal_density_diffrn 1.280
_exptl_crystal_density_meas ?
_exptl_crystal_density_method 'not measured'
_exptl_crystal_description tablet
_exptl_crystal_F_000 284
_exptl_crystal_size_max 0.35
_exptl_crystal_size_mid 0.25
_exptl_crystal_size_min 0.08
_refine_diff_density_max 0.306
_refine_diff_density_min -0.201
_refine_diff_density_rms 0.039
_refine_ls_abs_structure_details 'Flack H D (1983), Acta Cryst. A39, 876-881'
_refine_ls_abs_structure_Flack 0.00(6)
_refine_ls_extinction_method none
_refine_ls_goodness_of_fit_ref 0.929
_refine_ls_hydrogen_treatment constr
_refine_ls_matrix_type full
_refine_ls_number_parameters 174
_refine_ls_number_reflns 4002
_refine_ls_number_restraints 1
_refine_ls_restrained_S_all 0.929
_refine_ls_R_factor_all 0.0427
_refine_ls_R_factor_gt 0.0311
_refine_ls_shift/su_max 0.001
_refine_ls_shift/su_mean 0.000
_refine_ls_structure_factor_coef Fsqd
_refine_ls_weighting_details 'calc w=1/[\s^2^(Fo^2^)+(0.0298P)^2^] where P=(Fo^2^+2Fc^2^)/3'
_refine_ls_weighting_scheme calc
_refine_ls_wR_factor_gt 0.0605
_refine_ls_wR_factor_ref 0.0621
_reflns_number_gt 3243
_reflns_number_total 4002
_reflns_threshold_expression >2sigma(I)
_cod_data_source_file om401184n_si_002.cif
_cod_data_source_block ghals
_cod_depositor_comments
;
The following automatic conversions were performed:

'_exptl_crystal_density_meas' value 'not measured' was changed to '?'
- the value is perceived as not measured.

Automatic conversion script
Id: cif_fix_values 3008 2015-01-20 13:52:24Z robertas 
;
_cod_original_sg_symbol_H-M 'P 21'
_cod_database_code 4082483

loop_
_symmetry_equiv_pos_as_xyz
'x, y, z'
'-x, y+1/2, -z'

loop_
_atom_site_label
_atom_site_type_symbol
_atom_site_fract_x
_atom_site_fract_y
_atom_site_fract_z
_atom_site_U_iso_or_equiv
_atom_site_adp_type
_atom_site_occupancy
_atom_site_symmetry_multiplicity
_atom_site_calc_flag
_atom_site_refinement_flags
N1 N 0.29525(14) 0.47352(14) 0.19648(9) 0.0171(2) Uani 1 1 d .
C2 C 0.15394(17) 0.41393(18) 0.13014(11) 0.0210(3) Uani 1 1 d .
H2 H 0.0442 0.4685 0.1264 0.025 Uiso 1 1 calc R
P3 P 0.18675(4) 0.23317(5) 0.05344(3) 0.02347(9) Uani 1 1 d .
C3A C 0.40891(15) 0.2383(2) 0.11181(10) 0.0178(2) Uani 1 1 d .
C4 C 0.54666(18) 0.12818(18) 0.09407(11) 0.0227(3) Uani 1 1 d .
H4 H 0.5272 0.0342 0.0436 0.027 Uiso 1 1 calc R
C5 C 0.70900(18) 0.15656(19) 0.14963(12) 0.0253(3) Uani 1 1 d .
H5 H 0.8018 0.0825 0.1367 0.030 Uiso 1 1 calc R
C6 C 0.73909(18) 0.29349(19) 0.22509(13) 0.0272(3) Uani 1 1 d .
H6 H 0.8519 0.3100 0.2638 0.033 Uiso 1 1 calc R
C7 C 0.60842(17) 0.40466(19) 0.24428(12) 0.0239(3) Uani 1 1 d .
H7 H 0.6300 0.4981 0.2950 0.029 Uiso 1 1 calc R
C7A C 0.44227(17) 0.37659(16) 0.18700(11) 0.0176(3) Uani 1 1 d .
C8 C 0.29950(17) 0.63484(17) 0.26246(11) 0.0207(3) Uani 1 1 d .
H8 H 0.3944 0.6254 0.3279 0.025 Uiso 1 1 calc R
C9 C 0.3504(2) 0.77500(18) 0.18225(13) 0.0286(3) Uani 1 1 d .
H9A H 0.4652 0.7514 0.1549 0.043 Uiso 1 1 calc R
H9B H 0.3548 0.8806 0.2260 0.043 Uiso 1 1 calc R
H9C H 0.2642 0.7835 0.1140 0.043 Uiso 1 1 calc R
C10 C 0.13076(17) 0.66150(17) 0.31992(11) 0.0186(3) Uani 1 1 d .
C11 C 0.10408(18) 0.57495(18) 0.42249(12) 0.0234(3) Uani 1 1 d .
H11 H 0.1934 0.5035 0.4561 0.028 Uiso 1 1 calc R
C12 C -0.04904(18) 0.58941(17) 0.47765(12) 0.0226(3) Uani 1 1 d .
H12 H -0.0650 0.5277 0.5474 0.027 Uiso 1 1 calc R
C13 C -0.17797(16) 0.69481(16) 0.42963(11) 0.0188(3) Uani 1 1 d .
C14 C -0.15322(17) 0.78496(17) 0.32816(11) 0.0209(3) Uani 1 1 d .
H14 H -0.2416 0.8584 0.2958 0.025 Uiso 1 1 calc R
C15 C -0.00012(16) 0.76819(16) 0.27387(11) 0.0197(3) Uani 1 1 d .
H15 H 0.0158 0.8303 0.2043 0.024 Uiso 1 1 calc R
O O -0.33691(10) 0.71650(13) 0.47498(7) 0.0229(2) Uani 1 1 d .
C16 C -0.37080(19) 0.6162(2) 0.57480(13) 0.0303(4) Uani 1 1 d .
H16A H -0.3614 0.4978 0.5544 0.046 Uiso 1 1 calc R
H16B H -0.4884 0.6395 0.5972 0.046 Uiso 1 1 calc R
H16C H -0.2858 0.6426 0.6413 0.046 Uiso 1 1 calc R

loop_
_atom_site_aniso_label
_atom_site_aniso_U_11
_atom_site_aniso_U_22
_atom_site_aniso_U_33
_atom_site_aniso_U_23
_atom_site_aniso_U_13
_atom_site_aniso_U_12
N1 0.0188(6) 0.0140(6) 0.0187(6) -0.0020(4) 0.0028(4) -0.0031(4)
C2 0.0207(7) 0.0205(7) 0.0214(7) 0.0007(6) 0.0003(6) 0.0011(6)
P3 0.02622(18) 0.02007(18) 0.02337(17) -0.00514(17) -0.00225(13) -0.00170(17)
C3A 0.0237(6) 0.0154(6) 0.0148(5) 0.0026(6) 0.0047(5) -0.0016(6)
C4 0.0341(8) 0.0165(7) 0.0190(7) 0.0023(6) 0.0102(6) 0.0012(6)
C5 0.0227(7) 0.0234(8) 0.0311(8) 0.0058(7) 0.0100(6) 0.0058(6)
C6 0.0199(7) 0.0316(9) 0.0302(8) 0.0039(6) 0.0028(6) -0.0021(6)
C7 0.0244(7) 0.0236(8) 0.0241(7) -0.0019(6) 0.0043(6) -0.0069(6)
C7A 0.0215(7) 0.0150(7) 0.0166(6) 0.0024(5) 0.0041(5) -0.0014(5)
C8 0.0255(7) 0.0162(7) 0.0207(6) -0.0047(6) 0.0036(5) -0.0025(6)
C9 0.0396(8) 0.0188(8) 0.0294(7) -0.0038(6) 0.0148(7) -0.0044(6)
C10 0.0240(7) 0.0146(7) 0.0172(6) -0.0026(6) 0.0028(5) -0.0024(5)
C11 0.0272(8) 0.0196(7) 0.0236(7) 0.0040(6) 0.0027(6) 0.0058(6)
C12 0.0290(8) 0.0211(8) 0.0182(7) 0.0046(6) 0.0053(6) 0.0020(6)
C13 0.0202(6) 0.0178(8) 0.0184(6) -0.0061(5) 0.0004(5) -0.0024(5)
C14 0.0242(7) 0.0168(7) 0.0206(7) -0.0017(5) -0.0051(6) 0.0010(5)
C15 0.0269(7) 0.0171(8) 0.0149(6) 0.0018(5) 0.0008(5) -0.0023(5)
O 0.0218(4) 0.0238(5) 0.0237(4) -0.0025(4) 0.0053(4) 0.0015(5)
C16 0.0330(8) 0.0326(9) 0.0271(8) -0.0013(7) 0.0121(6) -0.0008(7)

loop_
_atom_type_symbol
_atom_type_description
_atom_type_scat_dispersion_real
_atom_type_scat_dispersion_imag
_atom_type_scat_source
C C 0.0033 0.0016 'International Tables Vol C Tables 4.2.6.8 and 6.1.1.4'
H H 0.0000 0.0000 'International Tables Vol C Tables 4.2.6.8 and 6.1.1.4'
N N 0.0061 0.0033 'International Tables Vol C Tables 4.2.6.8 and 6.1.1.4'
O O 0.0106 0.0060 'International Tables Vol C Tables 4.2.6.8 and 6.1.1.4'
P P 0.1023 0.0942 'International Tables Vol C Tables 4.2.6.8 and 6.1.1.4'

loop_
_geom_angle_atom_site_label_1
_geom_angle_atom_site_label_2
_geom_angle_atom_site_label_3
_geom_angle
C2 N1 C7A 112.55(11)
C2 N1 C8 124.42(11)
C7A N1 C8 122.72(10)
N1 C2 P3 115.56(10)
C2 P3 C3A 88.28(7)
C4 C3A C7A 118.54(11)
C4 C3A P3 130.11(11)
C7A C3A P3 111.34(10)
C5 C4 C3A 120.01(13)
C4 C5 C6 120.60(13)
C7 C6 C5 121.23(13)
C6 C7 C7A 118.33(13)
N1 C7A C7 126.47(12)
N1 C7A C3A 112.26(11)
C7 C7A C3A 121.27(12)
N1 C8 C9 109.57(10)
N1 C8 C10 110.73(11)
C9 C8 C10 115.34(12)
C11 C10 C15 117.97(12)
C11 C10 C8 118.95(12)
C15 C10 C8 123.08(11)
C10 C11 C12 122.01(12)
C13 C12 C11 118.99(12)
O C13 C12 124.21(12)
O C13 C14 115.68(11)
C12 C13 C14 120.10(12)
C15 C14 C13 120.13(12)
C14 C15 C10 120.78(12)
C13 O C16 116.89(11)

loop_
_geom_bond_atom_site_label_1
_geom_bond_atom_site_label_2
_geom_bond_distance
N1 C2 1.3578(16)
N1 C7A 1.3855(16)
N1 C8 1.4922(17)
C2 P3 1.7189(14)
P3 C3A 1.7842(12)
C3A C4 1.4081(18)
C3A C7A 1.4082(18)
C4 C5 1.3723(19)
C5 C6 1.399(2)
C6 C7 1.375(2)
C7 C7A 1.4049(18)
C8 C9 1.5177(18)
C8 C10 1.5188(17)
C10 C11 1.3853(18)
C10 C15 1.3902(17)
C11 C12 1.3870(18)
C12 C13 1.3808(18)
C13 O 1.3795(14)
C13 C14 1.3862(18)
C14 C15 1.3834(18)
O C16 1.4308(17)

loop_
_geom_hbond_atom_site_label_D
_geom_hbond_atom_site_label_H
_geom_hbond_atom_site_label_A
_geom_hbond_distance_DH
_geom_hbond_distance_HA
_geom_hbond_distance_DA
_geom_hbond_angle_DHA
_geom_hbond_site_symmetry_A
C8 H8 O 1.00 2.65 3.6008(16) 158.5 1_655
C11 H11 O 0.95 2.64 3.5304(16) 156.1 2_546

loop_
_geom_torsion_atom_site_label_1
_geom_torsion_atom_site_label_2
_geom_torsion_atom_site_label_3
_geom_torsion_atom_site_label_4
_geom_torsion
C7A N1 C2 P3 1.35(14)
C8 N1 C2 P3 175.10(9)
N1 C2 P3 C3A -1.19(10)
C2 P3 C3A C4 -179.68(12)
C2 P3 C3A C7A 0.73(10)
C7A C3A C4 C5 0.10(18)
P3 C3A C4 C5 -179.47(10)
C3A C4 C5 C6 0.65(19)
C4 C5 C6 C7 -1.1(2)
C5 C6 C7 C7A 0.7(2)
C2 N1 C7A C7 -179.99(13)
C8 N1 C7A C7 6.13(19)
C2 N1 C7A C3A -0.72(15)
C8 N1 C7A C3A -174.60(11)
C6 C7 C7A N1 179.32(12)
C6 C7 C7A C3A 0.11(19)
C4 C3A C7A N1 -179.80(11)
P3 C3A C7A N1 -0.15(13)
C4 C3A C7A C7 -0.49(18)
P3 C3A C7A C7 179.16(10)
C2 N1 C8 C9 -88.08(14)
C7A N1 C8 C9 85.07(14)
C2 N1 C8 C10 40.26(16)
C7A N1 C8 C10 -146.60(12)
N1 C8 C10 C11 77.21(15)
C9 C8 C10 C11 -157.65(12)
N1 C8 C10 C15 -102.20(14)
C9 C8 C10 C15 22.93(18)
C15 C10 C11 C12 1.4(2)
C8 C10 C11 C12 -178.02(12)
C10 C11 C12 C13 -0.8(2)
C11 C12 C13 O 178.47(12)
C11 C12 C13 C14 -0.33(19)
O C13 C14 C15 -178.14(11)
C12 C13 C14 C15 0.75(19)
C13 C14 C15 C10 -0.08(19)
C11 C10 C15 C14 -0.99(19)
C8 C10 C15 C14 178.43(12)
C12 C13 O C16 -3.11(18)
C14 C13 O C16 175.73(12)
